data_1572683
loop_
_publ_author_name
'Murali, Anna Chandrasekar'
'Panda, Rudrashish'
'Kannan, Ramkumar'
'Das, Ritwick'
'Venkatasubbaiah, Krishnan'

_publ_section_title
;
 O,S-Chelated bis(pentafluorophenyl)boron and
 diphenylboron-&#x3b2;-thioketonates: synthesis, photophysical,
 electrochemical and NLO properties.
;
_journal_issue 42
_journal_name_full 'Dalton transactions (Cambridge, England : 2003)'
_journal_page_first 17263
_journal_page_last 17271
_journal_paper_doi 10.1039/d4dt02471k
_journal_volume 53
_journal_year 2024
_chemical_formula_moiety 'C28 H13 B F10 O S'
_chemical_formula_sum 'C28 H13 B F10 O S'
_chemical_formula_weight 598.25
_space_group_crystal_system triclinic
_space_group_IT_number 2
_space_group_name_Hall '-P 1'
_space_group_name_H-M_alt 'P -1'
_atom_sites_solution_hydrogens geom
_atom_sites_solution_primary iterative
_audit_creation_date 2024-04-25
_audit_creation_method
;
Olex2 1.2-alpha
(compiled 2018.07.26 svn.r3523 for OlexSys, GUI svn.r5532)
;
_audit_update_record
;
2024-08-30 deposited with the CCDC.	2024-09-24 downloaded from the CCDC.
;
_cell_angle_alpha 112.846(3)
_cell_angle_beta 104.805(4)
_cell_angle_gamma 93.529(3)
_cell_formula_units_Z 2
_cell_length_a 9.0473(3)
_cell_length_b 11.9367(3)
_cell_length_c 12.7968(5)
_cell_measurement_reflns_used 14156
_cell_measurement_temperature 100.00(10)
_cell_measurement_theta_max 77.9870
_cell_measurement_theta_min 3.9520
_cell_volume 1211.08(8)
_computing_cell_refinement 'CrysAlisPro 1.171.42.89a (Rigaku OD, 2023)'
_computing_data_collection 'CrysAlisPro 1.171.42.89a (Rigaku OD, 2023)'
_computing_data_reduction 'CrysAlisPro 1.171.42.89a (Rigaku OD, 2023)'
_computing_molecular_graphics 'Olex2 (Dolomanov et al., 2009)'
_computing_publication_material 'Olex2 (Dolomanov et al., 2009)'
_computing_structure_refinement 'ShelXL (Sheldrick, 2015)'
_computing_structure_solution 'olex2.solve (Bourhis et al., 2015)'
_diffrn_ambient_environment N~2~
_diffrn_ambient_temperature 100.00(10)
_diffrn_detector 'Hybrid Pixel Array Detector'
_diffrn_detector_area_resol_mean 5.8140
_diffrn_detector_type 'Pilatus 200K'
_diffrn_measured_fraction_theta_full 0.999
_diffrn_measured_fraction_theta_max 0.964
_diffrn_measurement_details
;
List of Runs (angles in degrees, time in seconds):

  # Type    Start    End  Width  t~exp~   \w     \q     \k     \f   Frames
#--------------------------------------------------------------------------
  1  \w    -62.00  26.00   0.50    0.31    --  -38.50  78.00 -37.00  176
  2  \w    103.00 172.00   0.50    1.24    --  107.46  78.00 -37.00  138
  3  \w     43.00 131.00   0.50    1.24    --  107.46 -78.00-162.00  176
  4  \w    -86.00  -6.00   0.50    0.31    --  -38.50 125.00  60.00  160
  5  \w   -102.00 -20.00   0.50    0.31    --  -38.50 -71.00-137.36  164
  6  \w   -101.00 -27.00   0.50    0.31    --  -38.50 -57.00-180.00  148
  7  \w     46.00 116.00   0.50    0.31    --   49.06  37.00   0.00  140
  8  \w    -17.00  52.00   0.50    0.31    --   49.06 -37.00-120.00  138
  9  \w    -16.00  73.00   0.50    0.31    --   49.06 -78.00-162.00  178
 10  \w     34.00 112.00   0.50    0.31    --   49.06  64.00  35.48  156
 11  \w     39.00 107.00   0.50    1.24    --  107.46 -94.00-150.00  136
 12  \w     95.00 170.00   0.50    1.24    --  107.46  61.00 -60.00  150
 13  \w     43.00 112.00   0.50    1.24    --  107.46 -45.00-180.00  138
 14  \w    103.00 172.00   0.50    1.24    --  107.46  45.00 -60.00  138
 15  \w     39.00 107.00   0.50    1.24    --  107.46 -94.00  30.00  136
 16  \w     39.00 107.00   0.50    1.24    --  107.46 -94.00-180.00  136
 17  \w     39.00 107.00   0.50    1.24    --  107.46 -94.00  60.00  136
 18  \w     45.00 113.00   0.50    1.24    --  107.46-125.00-150.00  136
 19  \w    103.00 172.00   0.50    1.24    --  107.46  77.00 -30.00  138
 20  \w     40.00 108.00   0.50    1.24    --  107.46-105.00 -21.44  136
 21  \w    103.00 172.00   0.50    1.24    --  107.46  77.00 -90.00  138
 22  \w     97.00 170.00   0.50    1.24    --  107.46 125.00  30.00  146
 23  \w     39.00 111.00   0.50    1.24    --  107.46 -30.00  30.00  144
 24  \w     39.00 107.00   0.50    1.24    --  107.46 -94.00 -30.00  136
 25  \w     45.00 121.00   0.50    1.24    --  107.46 -61.00   0.00  152
 26  \w     99.00 176.00   0.50    1.24    --  107.46  15.00-120.00  154
 27  \w     43.00 112.00   0.50    1.24    --  107.46 -45.00 -90.00  138
 28  \w     43.00 131.00   0.50    1.24    --  107.46 -77.00  60.00  176
 29  \w     39.00 111.00   0.50    1.24    --  107.46 -30.00 -90.00  144
 30  \w    103.00 172.00   0.50    1.24    --  107.46  77.00-180.00  138
 31  \w     39.00 116.00   0.50    1.24    --  107.46 -15.00 -30.00  154
 32  \w   -101.00 -22.00   0.50    0.31    --  -38.50 -67.00 -64.34  158
 33  \w     31.00 112.00   0.50    0.31    --   49.06  71.00 179.88  162
 34  \w     32.00 112.00   0.50    0.31    --   49.06  68.00 109.69  160
;
_diffrn_measurement_device 'four-circle diffractometer'
_diffrn_measurement_device_type 'SuperNova, Dual, Cu at home/near, Pilatus 200K'
_diffrn_measurement_method '\w scans'
_diffrn_orient_matrix_type 'CrysAlisPro convention (1999,Acta A55,543-557)'
_diffrn_orient_matrix_UB_11 0.0052032000
_diffrn_orient_matrix_UB_12 0.1188533000
_diffrn_orient_matrix_UB_13 -0.0206151000
_diffrn_orient_matrix_UB_21 0.0445139000
_diffrn_orient_matrix_UB_22 -0.0672869000
_diffrn_orient_matrix_UB_23 -0.1142383000
_diffrn_orient_matrix_UB_31 -0.1733659000
_diffrn_orient_matrix_UB_32 -0.0402457000
_diffrn_orient_matrix_UB_33 -0.0729734000
_diffrn_radiation_monochromator mirror
_diffrn_radiation_probe x-ray
_diffrn_radiation_type CuK\a
_diffrn_radiation_wavelength 1.54184
_diffrn_reflns_av_R_equivalents 0.0496
_diffrn_reflns_av_unetI/netI 0.0271
_diffrn_reflns_Laue_measured_fraction_full 0.999
_diffrn_reflns_Laue_measured_fraction_max 0.964
_diffrn_reflns_limit_h_max 10
_diffrn_reflns_limit_h_min -11
_diffrn_reflns_limit_k_max 14
_diffrn_reflns_limit_k_min -15
_diffrn_reflns_limit_l_max 15
_diffrn_reflns_limit_l_min -16
_diffrn_reflns_number 18134
_diffrn_reflns_point_group_measured_fraction_full 0.999
_diffrn_reflns_point_group_measured_fraction_max 0.964
_diffrn_reflns_theta_full 67.684
_diffrn_reflns_theta_max 78.713
_diffrn_reflns_theta_min 3.934
_diffrn_source 'micro-focus sealed X-ray tube'
_diffrn_source_type 'SuperNova (Cu) X-ray Source'
_exptl_absorpt_coefficient_mu 2.117
_exptl_absorpt_correction_T_max 1.00000
_exptl_absorpt_correction_T_min 0.44492
_exptl_absorpt_correction_type multi-scan
_exptl_absorpt_process_details
;
CrysAlisPro 1.171.42.89a (Rigaku Oxford Diffraction, 2023)
Empirical absorption correction using spherical harmonics,
implemented in SCALE3 ABSPACK scaling algorithm.
;
_exptl_crystal_colour 'clear light yellow'
_exptl_crystal_colour_lustre clear
_exptl_crystal_colour_modifier light
_exptl_crystal_colour_primary yellow
_exptl_crystal_density_diffrn 1.641
_exptl_crystal_description block
_exptl_crystal_F_000 600
_exptl_crystal_preparation Dichloromethane/n-hexane
_exptl_crystal_recrystallization_method 'Slow evaporation'
_exptl_crystal_size_max 0.12
_exptl_crystal_size_mid 0.11
_exptl_crystal_size_min 0.1
_refine_diff_density_max 0.520
_refine_diff_density_min -0.479
_refine_diff_density_rms 0.093
_refine_ls_extinction_coef 0.0027(6)
_refine_ls_extinction_expression Fc^*^=kFc[1+0.001xFc^2^\l^3^/sin(2\q)]^-1/4^
_refine_ls_extinction_method 'SHELXL-2018/3 (Sheldrick 2018)'
_refine_ls_goodness_of_fit_ref 1.038
_refine_ls_hydrogen_treatment constr
_refine_ls_matrix_type full
_refine_ls_number_parameters 372
_refine_ls_number_reflns 5052
_refine_ls_number_restraints 0
_refine_ls_restrained_S_all 1.038
_refine_ls_R_factor_all 0.0578
_refine_ls_R_factor_gt 0.0558
_refine_ls_shift/su_max 0.000
_refine_ls_shift/su_mean 0.000
_refine_ls_structure_factor_coef Fsqd
_refine_ls_weighting_details 'w=1/[\s^2^(Fo^2^)+(0.1014P)^2^+0.9577P] where P=(Fo^2^+2Fc^2^)/3'
_refine_ls_weighting_scheme calc
_refine_ls_wR_factor_gt 0.1540
_refine_ls_wR_factor_ref 0.1564
_reflns_Friedel_coverage 0.000
_reflns_number_gt 4787
_reflns_number_total 5052
_reflns_threshold_expression 'I > 2\s(I)'
_cod_data_source_file d4dt02471k2.cif
_cod_data_source_block kv_acm_ar_6_auto
_cod_depositor_comments 'Adding full bibliography for 1572679--1572683.cif.'
_cod_database_code 1572683
_shelx_shelxl_version_number 2018/3
_chemical_oxdiff_formula 'C H S O B F'
_shelx_space_group_comment
;
The symmetry employed for this shelxl refinement is uniquely defined
by the following loop, which should always be used as a source of
symmetry information in preference to the above space-group names.
They are only intended as comments.
;
_shelx_estimated_absorpt_t_max 0.816
_shelx_estimated_absorpt_t_min 0.785
_diffrn_oxdiff_digest_frames
;
010c848b99ee26b52c71b9611845d65ef3000371241
;
_reflns_odcompleteness_completeness 99.89
_reflns_odcompleteness_iscentric 1
_reflns_odcompleteness_theta 68.13
_olex2_refinement_description
;
1. Fixed Uiso
 At 1.2 times of:
  All C(H) groups
 At 1.5 times of:
  All C(H,H,H) groups
2.a Aromatic/amide H refined with riding coordinates:
 C12(H12), C13(H13), C6(H6), C2(H2), C8(H8), C16(H16), C14(H14), C5(H5),
 C9(H9), C15(H15)
2.b Idealised Me refined as rotating group:
 C10(H10A,H10B,H10C)
;
_olex2_submission_special_instructions 'No special instructions were received'
_oxdiff_exptl_absorpt_empirical_details
;
Empirical correction (ABSPACK) includes:
- Absorption correction using spherical harmonics
- Frame scaling
;
_oxdiff_exptl_absorpt_empirical_full_max 2.736
_oxdiff_exptl_absorpt_empirical_full_min 0.534

loop_
_space_group_symop_operation_xyz
'x, y, z'
'-x, -y, -z'

loop_
_atom_site_label
_atom_site_type_symbol
_atom_site_fract_x
_atom_site_fract_y
_atom_site_fract_z
_atom_site_U_iso_or_equiv
_atom_site_adp_type
_atom_site_occupancy
_atom_site_site_symmetry_order
_atom_site_calc_flag
_atom_site_refinement_flags_posn
_atom_site_refinement_flags_adp
_atom_site_refinement_flags_occupancy
_atom_site_disorder_assembly
_atom_site_disorder_group
S1 S 0.19690(6) 0.47308(4) 0.08368(4) 0.02328(16) Uani 1 1 d . . . . .
F6 F 0.42184(14) 0.50426(11) 0.33089(11) 0.0294(3) Uani 1 1 d . . . . .
F5 F -0.08316(16) 0.46087(12) 0.34709(12) 0.0322(3) Uani 1 1 d . . . . .
F1 F 0.29305(15) 0.70205(11) 0.28470(12) 0.0313(3) Uani 1 1 d . . . . .
F10 F -0.01773(15) 0.18424(12) 0.16534(13) 0.0347(3) Uani 1 1 d . . . . .
F2 F 0.27759(17) 0.89886(12) 0.47018(14) 0.0398(4) Uani 1 1 d . . . . .
O1 O -0.06510(16) 0.39189(13) 0.12601(13) 0.0228(3) Uani 1 1 d . . . . .
F4 F -0.09933(19) 0.66037(15) 0.52944(13) 0.0430(4) Uani 1 1 d . . . . .
F9 F 0.14903(18) 0.05271(13) 0.25866(15) 0.0409(4) Uani 1 1 d . . . . .
F7 F 0.58851(16) 0.36903(14) 0.42269(13) 0.0395(4) Uani 1 1 d . . . . .
F3 F 0.0853(2) 0.88046(14) 0.59776(14) 0.0466(4) Uani 1 1 d . . . . .
F8 F 0.45294(19) 0.14232(14) 0.39025(14) 0.0435(4) Uani 1 1 d . . . . .
C12 C 0.1314(3) 0.2001(2) -0.2416(2) 0.0269(4) Uani 1 1 d . . . . .
H12 H 0.045509 0.143021 -0.251488 0.032 Uiso 1 1 calc R . . . .
C22 C 0.0093(3) 0.5675(2) 0.37409(19) 0.0270(4) Uani 1 1 d . . . . .
C13 C 0.2030(3) 0.1736(2) -0.3301(2) 0.0316(5) Uani 1 1 d . . . . .
H13 H 0.166654 0.097936 -0.399444 0.038 Uiso 1 1 calc R . . . .
C11 C 0.1845(2) 0.30998(18) -0.13797(19) 0.0238(4) Uani 1 1 d . . . . .
C23 C 0.1941(2) 0.35128(18) 0.24131(18) 0.0236(4) Uani 1 1 d . . . . .
C3 C -0.1142(2) 0.30046(17) 0.02166(19) 0.0229(4) Uani 1 1 d . . . . .
C28 C 0.1325(2) 0.23444(19) 0.22625(19) 0.0257(4) Uani 1 1 d . . . . .
C4 C -0.2757(2) 0.23904(18) -0.00959(19) 0.0233(4) Uani 1 1 d . . . . .
C17 C 0.1044(2) 0.57089(18) 0.30518(19) 0.0239(4) Uani 1 1 d . . . . .
C6 C -0.4960(3) 0.2070(2) 0.0562(2) 0.0290(5) Uani 1 1 d . . . . .
H6 H -0.544480 0.228938 0.117300 0.035 Uiso 1 1 calc R . . . .
C21 C 0.0010(3) 0.6690(2) 0.4708(2) 0.0325(5) Uani 1 1 d . . . . .
C25 C 0.4382(3) 0.3243(2) 0.3590(2) 0.0292(5) Uani 1 1 d . . . . .
C27 C 0.2178(3) 0.1640(2) 0.2748(2) 0.0306(5) Uani 1 1 d . . . . .
C24 C 0.3492(3) 0.39171(19) 0.30976(19) 0.0258(4) Uani 1 1 d . . . . .
C2 C -0.0227(2) 0.26476(18) -0.05491(19) 0.0248(4) Uani 1 1 d . . . . .
H2 H -0.054314 0.185517 -0.119896 0.030 Uiso 1 1 calc R . . . .
C8 C -0.5035(2) 0.08668(19) -0.1451(2) 0.0267(4) Uani 1 1 d . . . . .
H8 H -0.556737 0.024942 -0.222499 0.032 Uiso 1 1 calc R . . . .
C7 C -0.5748(2) 0.11316(18) -0.0558(2) 0.0254(4) Uani 1 1 d . . . . .
C26 C 0.3699(3) 0.2087(2) 0.3414(2) 0.0332(5) Uani 1 1 d . . . . .
C20 C 0.0939(3) 0.7802(2) 0.5048(2) 0.0345(5) Uani 1 1 d . . . . .
C1 C 0.1117(2) 0.33891(18) -0.04101(19) 0.0227(4) Uani 1 1 d . . . . .
C19 C 0.1914(3) 0.7894(2) 0.4408(2) 0.0311(5) Uani 1 1 d . . . . .
C16 C 0.3096(3) 0.3927(2) -0.1280(2) 0.0315(5) Uani 1 1 d . . . . .
H16 H 0.347537 0.468222 -0.058660 0.038 Uiso 1 1 calc R . . . .
C14 C 0.3273(3) 0.2567(2) -0.3184(2) 0.0349(5) Uani 1 1 d . . . . .
H14 H 0.376161 0.238195 -0.379086 0.042 Uiso 1 1 calc R . . . .
C5 C -0.3486(3) 0.2686(2) 0.0796(2) 0.0287(4) Uani 1 1 d . . . . .
H5 H -0.296376 0.331430 0.156746 0.034 Uiso 1 1 calc R . . . .
C18 C 0.1952(3) 0.68556(19) 0.3431(2) 0.0266(4) Uani 1 1 d . . . . .
C9 C -0.3569(2) 0.14850(19) -0.1231(2) 0.0256(4) Uani 1 1 d . . . . .
H9 H -0.310960 0.129361 -0.185582 0.031 Uiso 1 1 calc R . . . .
C15 C 0.3787(3) 0.3663(3) -0.2174(2) 0.0376(5) Uani 1 1 d . . . . .
H15 H 0.462499 0.424172 -0.209322 0.045 Uiso 1 1 calc R . . . .
B1 B 0.1018(3) 0.4443(2) 0.1931(2) 0.0235(4) Uani 1 1 d . . . . .
C10 C -0.7292(3) 0.0414(2) -0.0768(2) 0.0325(5) Uani 1 1 d . . . . .
H10A H -0.714175 -0.017239 -0.040256 0.049 Uiso 1 1 calc GR . . . .
H10B H -0.780421 -0.003856 -0.162566 0.049 Uiso 1 1 calc GR . . . .
H10C H -0.794257 0.098352 -0.041269 0.049 Uiso 1 1 calc GR . . . .

loop_
_atom_site_aniso_label
_atom_site_aniso_U_11
_atom_site_aniso_U_22
_atom_site_aniso_U_33
_atom_site_aniso_U_23
_atom_site_aniso_U_13
_atom_site_aniso_U_12
S1 0.0238(3) 0.0189(3) 0.0252(3) 0.0092(2) 0.0057(2) -0.00133(18)
F6 0.0249(6) 0.0265(6) 0.0335(7) 0.0129(5) 0.0045(5) -0.0014(5)
F5 0.0373(7) 0.0280(6) 0.0341(7) 0.0144(5) 0.0141(6) 0.0019(5)
F1 0.0296(7) 0.0227(6) 0.0372(7) 0.0104(5) 0.0079(5) -0.0017(5)
F10 0.0276(7) 0.0256(6) 0.0497(8) 0.0211(6) 0.0029(6) -0.0022(5)
F2 0.0393(8) 0.0197(6) 0.0446(8) 0.0048(6) 0.0017(6) 0.0007(5)
O1 0.0211(7) 0.0191(6) 0.0271(7) 0.0101(6) 0.0053(6) 0.0017(5)
F4 0.0542(10) 0.0470(9) 0.0375(8) 0.0190(7) 0.0255(7) 0.0192(7)
F9 0.0476(9) 0.0255(7) 0.0562(9) 0.0246(7) 0.0142(7) 0.0086(6)
F7 0.0274(7) 0.0468(8) 0.0386(8) 0.0176(7) 0.0005(6) 0.0087(6)
F3 0.0612(10) 0.0320(8) 0.0342(8) 0.0004(6) 0.0141(7) 0.0151(7)
F8 0.0473(9) 0.0419(8) 0.0472(8) 0.0270(7) 0.0076(7) 0.0213(7)
C12 0.0287(11) 0.0229(10) 0.0296(10) 0.0128(8) 0.0068(8) 0.0042(8)
C22 0.0288(11) 0.0240(10) 0.0279(10) 0.0125(8) 0.0057(8) 0.0053(8)
C13 0.0344(12) 0.0288(11) 0.0294(11) 0.0110(9) 0.0071(9) 0.0081(9)
C11 0.0199(9) 0.0220(9) 0.0289(10) 0.0120(8) 0.0043(8) 0.0035(7)
C23 0.0255(10) 0.0209(9) 0.0262(10) 0.0111(8) 0.0088(8) 0.0038(8)
C3 0.0221(10) 0.0174(9) 0.0291(10) 0.0117(8) 0.0051(8) 0.0021(7)
C28 0.0246(10) 0.0235(10) 0.0295(10) 0.0124(8) 0.0071(8) 0.0035(8)
C4 0.0205(9) 0.0185(9) 0.0313(10) 0.0121(8) 0.0064(8) 0.0011(7)
C17 0.0237(10) 0.0215(9) 0.0264(10) 0.0114(8) 0.0052(8) 0.0056(7)
C6 0.0274(11) 0.0270(10) 0.0345(11) 0.0124(9) 0.0132(9) 0.0036(8)
C21 0.0371(12) 0.0350(12) 0.0284(11) 0.0146(10) 0.0108(9) 0.0141(10)
C25 0.0252(11) 0.0335(11) 0.0270(10) 0.0119(9) 0.0053(8) 0.0076(9)
C27 0.0383(12) 0.0222(10) 0.0363(11) 0.0159(9) 0.0132(10) 0.0080(9)
C24 0.0262(10) 0.0237(10) 0.0270(10) 0.0101(8) 0.0082(8) 0.0035(8)
C2 0.0224(10) 0.0173(9) 0.0299(10) 0.0068(8) 0.0056(8) 0.0006(7)
C8 0.0251(10) 0.0201(9) 0.0311(10) 0.0104(8) 0.0038(8) 0.0001(8)
C7 0.0230(10) 0.0202(9) 0.0362(11) 0.0161(8) 0.0073(8) 0.0044(7)
C26 0.0397(13) 0.0321(11) 0.0337(11) 0.0193(10) 0.0096(10) 0.0172(10)
C20 0.0441(14) 0.0262(11) 0.0263(11) 0.0054(9) 0.0066(10) 0.0136(10)
C1 0.0208(9) 0.0188(9) 0.0287(10) 0.0121(8) 0.0043(8) 0.0041(7)
C19 0.0303(11) 0.0199(10) 0.0325(11) 0.0067(9) -0.0010(9) 0.0038(8)
C16 0.0250(11) 0.0321(11) 0.0322(11) 0.0098(9) 0.0084(9) -0.0032(9)
C14 0.0308(12) 0.0461(14) 0.0324(11) 0.0190(10) 0.0118(9) 0.0112(10)
C5 0.0257(11) 0.0241(10) 0.0320(11) 0.0083(9) 0.0083(9) 0.0008(8)
C18 0.0252(10) 0.0231(10) 0.0304(10) 0.0116(8) 0.0056(8) 0.0057(8)
C9 0.0250(10) 0.0222(9) 0.0315(11) 0.0136(8) 0.0081(8) 0.0040(8)
C15 0.0273(12) 0.0458(14) 0.0375(12) 0.0162(11) 0.0102(10) -0.0021(10)
B1 0.0239(11) 0.0203(10) 0.0263(11) 0.0107(9) 0.0068(9) 0.0017(8)
C10 0.0259(11) 0.0285(11) 0.0459(13) 0.0201(10) 0.0088(9) 0.0023(8)

loop_
_atom_type_symbol
_atom_type_description
_atom_type_scat_dispersion_real
_atom_type_scat_dispersion_imag
_atom_type_scat_source
C C 0.0181 0.0091 'International Tables Vol C Tables 4.2.6.8 and 6.1.1.4'
H H 0.0000 0.0000 'International Tables Vol C Tables 4.2.6.8 and 6.1.1.4'
B B 0.0090 0.0039 'International Tables Vol C Tables 4.2.6.8 and 6.1.1.4'
F F 0.0727 0.0534 'International Tables Vol C Tables 4.2.6.8 and 6.1.1.4'
O O 0.0492 0.0322 'International Tables Vol C Tables 4.2.6.8 and 6.1.1.4'
S S 0.3331 0.5567 'International Tables Vol C Tables 4.2.6.8 and 6.1.1.4'

loop_
_geom_angle_atom_site_label_1
_geom_angle_atom_site_label_2
_geom_angle_atom_site_label_3
_geom_angle
_geom_angle_site_symmetry_1
_geom_angle_site_symmetry_3
_geom_angle_publ_flag
C1 S1 B1 99.31(10) . . ?
C3 O1 B1 124.10(17) . . ?
C13 C12 C11 120.7(2) . . ?
F5 C22 C17 120.10(19) . . ?
F5 C22 C21 116.2(2) . . ?
C21 C22 C17 123.7(2) . . ?
C12 C13 C14 120.6(2) . . ?
C12 C11 C1 121.55(18) . . ?
C12 C11 C16 117.8(2) . . ?
C16 C11 C1 120.64(19) . . ?
C28 C23 B1 127.18(19) . . ?
C24 C23 C28 113.88(19) . . ?
C24 C23 B1 118.87(18) . . ?
O1 C3 C4 113.82(18) . . ?
O1 C3 C2 122.90(18) . . ?
C2 C3 C4 123.27(18) . . ?
F10 C28 C23 120.90(18) . . ?
F10 C28 C27 115.74(19) . . ?
C27 C28 C23 123.3(2) . . ?
C5 C4 C3 118.58(19) . . ?
C9 C4 C3 122.78(19) . . ?
C9 C4 C5 118.58(19) . . ?
C22 C17 B1 118.56(18) . . ?
C18 C17 C22 114.48(19) . . ?
C18 C17 B1 126.95(19) . . ?
C5 C6 C7 121.1(2) . . ?
F4 C21 C22 120.5(2) . . ?
F4 C21 C20 120.1(2) . . ?
C20 C21 C22 119.4(2) . . ?
F7 C25 C24 121.0(2) . . ?
F7 C25 C26 120.1(2) . . ?
C24 C25 C26 118.8(2) . . ?
F9 C27 C28 119.9(2) . . ?
F9 C27 C26 120.0(2) . . ?
C26 C27 C28 120.1(2) . . ?
F6 C24 C23 119.33(18) . . ?
F6 C24 C25 116.10(19) . . ?
C25 C24 C23 124.6(2) . . ?
C1 C2 C3 123.56(19) . . ?
C9 C8 C7 121.3(2) . . ?
C6 C7 C10 120.3(2) . . ?
C8 C7 C6 118.12(19) . . ?
C8 C7 C10 121.6(2) . . ?
F8 C26 C25 120.0(2) . . ?
F8 C26 C27 120.7(2) . . ?
C27 C26 C25 119.3(2) . . ?
F3 C20 C21 120.0(2) . . ?
F3 C20 C19 120.3(2) . . ?
C21 C20 C19 119.6(2) . . ?
C11 C1 S1 115.89(14) . . ?
C2 C1 S1 122.73(17) . . ?
C2 C1 C11 121.27(18) . . ?
F2 C19 C20 120.1(2) . . ?
F2 C19 C18 120.5(2) . . ?
C20 C19 C18 119.3(2) . . ?
C15 C16 C11 121.1(2) . . ?
C15 C14 C13 119.2(2) . . ?
C6 C5 C4 120.4(2) . . ?
F1 C18 C17 120.79(19) . . ?
F1 C18 C19 115.82(19) . . ?
C19 C18 C17 123.4(2) . . ?
C8 C9 C4 120.4(2) . . ?
C14 C15 C16 120.7(2) . . ?
O1 B1 S1 106.59(14) . . ?
O1 B1 C23 113.29(16) . . ?
O1 B1 C17 105.84(17) . . ?
C23 B1 S1 108.48(14) . . ?
C17 B1 S1 112.89(14) . . ?
C17 B1 C23 109.78(17) . . ?

loop_
_geom_bond_atom_site_label_1
_geom_bond_atom_site_label_2
_geom_bond_distance
_geom_bond_site_symmetry_2
_geom_bond_publ_flag
S1 C1 1.715(2) . ?
S1 B1 1.941(2) . ?
F6 C24 1.352(2) . ?
F5 C22 1.348(2) . ?
F1 C18 1.346(3) . ?
F10 C28 1.346(3) . ?
F2 C19 1.342(3) . ?
O1 C3 1.295(3) . ?
O1 B1 1.488(3) . ?
F4 C21 1.340(3) . ?
F9 C27 1.347(3) . ?
F7 C25 1.344(3) . ?
F3 C20 1.344(3) . ?
F8 C26 1.342(3) . ?
C12 C13 1.387(3) . ?
C12 C11 1.399(3) . ?
C22 C17 1.390(3) . ?
C22 C21 1.378(3) . ?
C13 C14 1.390(3) . ?
C11 C1 1.485(3) . ?
C11 C16 1.402(3) . ?
C23 C28 1.390(3) . ?
C23 C24 1.389(3) . ?
C23 B1 1.641(3) . ?
C3 C4 1.475(3) . ?
C3 C2 1.400(3) . ?
C28 C27 1.389(3) . ?
C4 C5 1.401(3) . ?
C4 C9 1.399(3) . ?
C17 C18 1.388(3) . ?
C17 B1 1.624(3) . ?
C6 C7 1.396(3) . ?
C6 C5 1.383(3) . ?
C21 C20 1.373(4) . ?
C25 C24 1.381(3) . ?
C25 C26 1.385(3) . ?
C27 C26 1.364(4) . ?
C2 C1 1.388(3) . ?
C8 C7 1.394(3) . ?
C8 C9 1.383(3) . ?
C7 C10 1.497(3) . ?
C20 C19 1.374(4) . ?
C19 C18 1.387(3) . ?
C16 C15 1.382(3) . ?
C14 C15 1.379(4) . ?
